data_1555284
loop_
_publ_author_name
'Cheng, Yong-Feng'
'Rong, Hao-Jie'
'Yi, Cheng-Bo'
'Yao, Jun-Jun'
'Qu, Jin'

_publ_section_title
;
 Redox-Triggered \a-C-H Functionalization of Pyrrolidines: Synthesis of
 Unsymmetrically 2,5-Disubstituted Pyrrolidines.
;
_journal_issue 19
_journal_name_full 'Organic letters'
_journal_page_first 4758
_journal_page_last 4761
_journal_paper_doi 10.1021/acs.orglett.5b02298
_journal_volume 17
_journal_year 2015
_chemical_formula_moiety 'C19 H29 N O'
_chemical_formula_sum 'C19 H29 N O'
_chemical_formula_weight 287.43
_space_group_IT_number 15
_space_group_name_Hall '-C 2yc'
_space_group_name_H-M_alt 'C 1 2/c 1'
_symmetry_cell_setting monoclinic
_symmetry_space_group_name_Hall '-C 2yc'
_symmetry_space_group_name_H-M 'C 1 2/c 1'
_atom_sites_solution_hydrogens geom
_atom_sites_solution_primary direct
_atom_sites_solution_secondary difmap
_audit_creation_method SHELXL-97
_cell_angle_alpha 90.00
_cell_angle_beta 122.94(3)
_cell_angle_gamma 90.00
_cell_formula_units_Z 8
_cell_length_a 27.579(6)
_cell_length_b 8.3362(17)
_cell_length_c 17.969(4)
_cell_measurement_reflns_used 4429
_cell_measurement_temperature 113(2)
_cell_measurement_theta_max 27.9865
_cell_measurement_theta_min 2.5970
_cell_volume 3467.0(17)
_computing_cell_refinement crystalclear
_computing_data_collection crystalclear
_computing_data_reduction crystalclear
_computing_molecular_graphics 'Bruker SHELXTL'
_computing_publication_material 'Bruker SHELXTL'
_computing_structure_refinement 'SHELXL-97 (Sheldrick, 1997)'
_computing_structure_solution 'SHELXS-97 (Sheldrick, 1990)'
_diffrn_ambient_temperature 113(2)
_diffrn_measured_fraction_theta_full 0.996
_diffrn_measured_fraction_theta_max 0.996
_diffrn_measurement_device_type 'rigaku saturn'
_diffrn_measurement_method '\w scans'
_diffrn_radiation_monochromator confocal
_diffrn_radiation_source 'rotating anode'
_diffrn_radiation_type MoK\a
_diffrn_radiation_wavelength 0.71073
_diffrn_reflns_av_R_equivalents 0.0560
_diffrn_reflns_av_sigmaI/netI 0.0438
_diffrn_reflns_limit_h_max 31
_diffrn_reflns_limit_h_min -32
_diffrn_reflns_limit_k_max 9
_diffrn_reflns_limit_k_min -9
_diffrn_reflns_limit_l_max 21
_diffrn_reflns_limit_l_min -20
_diffrn_reflns_number 13882
_diffrn_reflns_theta_full 25.02
_diffrn_reflns_theta_max 25.02
_diffrn_reflns_theta_min 2.60
_diffrn_standards_decay_% 0
_diffrn_standards_interval_count 0
_diffrn_standards_interval_time 0
_diffrn_standards_number 0
_exptl_absorpt_coefficient_mu 0.067
_exptl_absorpt_correction_T_max 0.9921
_exptl_absorpt_correction_T_min 0.9868
_exptl_absorpt_correction_type multi-scan
_exptl_absorpt_process_details crystalclear
_exptl_crystal_colour yellow
_exptl_crystal_density_diffrn 1.101
_exptl_crystal_density_method 'not measured'
_exptl_crystal_description block
_exptl_crystal_F_000 1264
_exptl_crystal_size_max 0.20
_exptl_crystal_size_mid 0.18
_exptl_crystal_size_min 0.12
_refine_diff_density_max 1.030
_refine_diff_density_min -0.405
_refine_diff_density_rms 0.064
_refine_ls_extinction_coef 0.0025(18)
_refine_ls_extinction_expression Fc^*^=kFc[1+0.001xFc^2^\l^3^/sin(2\q)]^-1/4^
_refine_ls_extinction_method SHELXL
_refine_ls_goodness_of_fit_ref 1.131
_refine_ls_hydrogen_treatment constr
_refine_ls_matrix_type full
_refine_ls_number_parameters 273
_refine_ls_number_reflns 3045
_refine_ls_number_restraints 288
_refine_ls_restrained_S_all 1.116
_refine_ls_R_factor_all 0.0982
_refine_ls_R_factor_gt 0.0835
_refine_ls_shift/su_max 0.000
_refine_ls_shift/su_mean 0.000
_refine_ls_structure_factor_coef Fsqd
_refine_ls_weighting_details 'calc w=1/[\s^2^(Fo^2^)+(0.1527P)^2^+2.6068P] where P=(Fo^2^+2Fc^2^)/3'
_refine_ls_weighting_scheme calc
_refine_ls_wR_factor_gt 0.2453
_refine_ls_wR_factor_ref 0.2600
_reflns_number_gt 2426
_reflns_number_total 3045
_reflns_threshold_expression >2sigma(I)
_cod_data_source_file ol5b02298_si_002.cif
_cod_data_source_block shelxl
_cod_depositor_comments
;
The following automatic conversions were performed:

data item '_exptl_absorpt_correction_type' value 'MULTI-SCAN' was
changed to 'multi-scan' in accordance with the
/home/saulius/struct/COD-crude-data/automatic-downloads/DataCite-retrospective/ACS/depositions/lib/dictionaries/cif_core.dic
dictionary named 'cif_core.dic' version 2.4.2 last updated on
2011-04-26.

data item '_refine_ls_hydrogen_treatment' value 'CONSTR' was changed
to 'constr' in accordance with the
/home/saulius/struct/COD-crude-data/automatic-downloads/DataCite-retrospective/ACS/depositions/lib/dictionaries/cif_core.dic
dictionary named 'cif_core.dic' version 2.4.2 last updated on
2011-04-26.

data item '_symmetry_cell_setting' value 'Monoclinic' was changed to
'monoclinic' in accordance with the
/home/saulius/struct/COD-crude-data/automatic-downloads/DataCite-retrospective/ACS/depositions/lib/dictionaries/cif_core.dic
dictionary named 'cif_core.dic' version 2.4.2 last updated on
2011-04-26.

Automatic conversion script
Id: cif_fix_values 6909 2019-04-08 15:41:33Z antanas 
;
_cod_original_sg_symbol_H-M C2/c
_cod_database_code 1555284

loop_
_symmetry_equiv_pos_as_xyz
'x, y, z'
'-x, y, -z+1/2'
'x+1/2, y+1/2, z'
'-x+1/2, y+1/2, -z+1/2'
'-x, -y, -z'
'x, -y, z-1/2'
'-x+1/2, -y+1/2, -z'
'x+1/2, -y+1/2, z-1/2'

loop_
_atom_site_label
_atom_site_type_symbol
_atom_site_fract_x
_atom_site_fract_y
_atom_site_fract_z
_atom_site_U_iso_or_equiv
_atom_site_adp_type
_atom_site_occupancy
_atom_site_symmetry_multiplicity
_atom_site_calc_flag
_atom_site_refinement_flags
_atom_site_disorder_assembly
_atom_site_disorder_group
C1 C 0.19310(11) 0.7670(3) 0.10659(18) 0.0288(7) Uani 1 1 d . . .
H1A H 0.2264 0.7634 0.1025 0.035 Uiso 1 1 d R A .
C2 C 0.13711(10) 0.7477(3) 0.03039(16) 0.0217(6) Uani 1 1 d . A .
C3 C 0.09035(10) 0.7499(3) 0.04048(16) 0.0221(6) Uani 1 1 d . . .
H3A H 0.0526 0.7393 -0.0113 0.027 Uiso 1 1 calc R A .
C4 C 0.09554(11) 0.7668(3) 0.12271(18) 0.0259(7) Uani 1 1 d . A .
O1 O 0.16969(9) 0.8198(3) 0.28166(14) 0.0352(6) Uani 0.858(3) 1 d PDU A 1
N1 N 0.24991(9) 0.8328(3) 0.26915(14) 0.0211(6) Uani 0.858(3) 1 d PDU A 1
C5 C 0.15186(15) 0.7957(4) 0.1942(2) 0.0265(8) Uani 0.858(3) 1 d PDU A 1
C6 C 0.19903(13) 0.7977(4) 0.1866(2) 0.0254(7) Uani 0.858(3) 1 d PDU A 1
C7 C 0.30315(14) 0.7360(4) 0.3042(2) 0.0290(9) Uani 0.858(3) 1 d PDU A 1
H7A H 0.2935 0.6345 0.2691 0.035 Uiso 0.858(3) 1 calc PR A 1
C8 C 0.32105(14) 0.6956(4) 0.3989(2) 0.0365(8) Uani 0.858(3) 1 d PDU A 1
H8A H 0.3477 0.7780 0.4411 0.044 Uiso 0.858(3) 1 calc PR A 1
H8B H 0.3403 0.5897 0.4172 0.044 Uiso 0.858(3) 1 calc PR A 1
C9 C 0.26399(14) 0.6936(4) 0.3953(2) 0.0374(8) Uani 0.858(3) 1 d PDU A 1
H9A H 0.2430 0.5912 0.3708 0.045 Uiso 0.858(3) 1 calc PR A 1
H9B H 0.2706 0.7118 0.4546 0.045 Uiso 0.858(3) 1 calc PR A 1
C10 C 0.23197(13) 0.8325(4) 0.3334(2) 0.0328(8) Uani 0.858(3) 1 d PDU A 1
H10A H 0.2440 0.9353 0.3675 0.039 Uiso 0.858(3) 1 calc PR A 1
C11 C 0.34938(14) 0.8259(5) 0.2999(2) 0.0402(9) Uani 0.858(3) 1 d PDU A 1
H11A H 0.3357 0.8471 0.2378 0.060 Uiso 0.858(3) 1 calc PR A 1
H11B H 0.3846 0.7609 0.3272 0.060 Uiso 0.858(3) 1 calc PR A 1
H11C H 0.3577 0.9277 0.3318 0.060 Uiso 0.858(3) 1 calc PR A 1
O1' O 0.1702(5) 0.7039(18) 0.2834(8) 0.039(3) Uani 0.142(3) 1 d PDU A 2
N1' N 0.2495(5) 0.6816(15) 0.2692(7) 0.017(3) Uani 0.142(3) 1 d PDU A 2
C5' C 0.1500(9) 0.723(3) 0.1917(10) 0.022(3) Uani 0.142(3) 1 d PDU A 2
C6' C 0.1958(7) 0.714(3) 0.1822(10) 0.023(3) Uani 0.142(3) 1 d PDU A 2
C7' C 0.3003(7) 0.791(2) 0.3052(13) 0.036(4) Uani 0.142(3) 1 d PDU A 2
H7'A H 0.2893 0.8974 0.2742 0.044 Uiso 0.142(3) 1 calc PR A 2
C8' C 0.3210(7) 0.808(3) 0.4037(11) 0.034(3) Uani 0.142(3) 1 d PDU A 2
H8'A H 0.3419 0.9106 0.4285 0.041 Uiso 0.142(3) 1 calc PR A 2
H8'B H 0.3468 0.7183 0.4391 0.041 Uiso 0.142(3) 1 calc PR A 2
C9' C 0.2647(7) 0.804(2) 0.4031(12) 0.035(3) Uani 0.142(3) 1 d PDU A 2
H9'A H 0.2721 0.7742 0.4617 0.043 Uiso 0.142(3) 1 calc PR A 2
H9'B H 0.2441 0.9083 0.3843 0.043 Uiso 0.142(3) 1 calc PR A 2
C10' C 0.2315(6) 0.673(2) 0.3337(9) 0.034(3) Uani 0.142(3) 1 d PDU A 2
H10B H 0.2402 0.5646 0.3623 0.041 Uiso 0.142(3) 1 calc PR A 2
C11' C 0.3441(7) 0.702(2) 0.2924(13) 0.028(4) Uani 0.142(3) 1 d PDU A 2
H11D H 0.3267 0.6803 0.2292 0.043 Uiso 0.142(3) 1 calc PR A 2
H11E H 0.3548 0.6005 0.3251 0.043 Uiso 0.142(3) 1 calc PR A 2
H11F H 0.3787 0.7685 0.3147 0.043 Uiso 0.142(3) 1 calc PR A 2
C12 C 0.04403(11) 0.7654(3) 0.13313(18) 0.0292(7) Uani 1 1 d . . .
C13 C 0.05171(14) 0.6282(4) 0.1954(2) 0.0491(9) Uani 1 1 d . A .
H13A H 0.0533 0.5258 0.1699 0.074 Uiso 1 1 calc R . .
H13B H 0.0190 0.6272 0.2028 0.074 Uiso 1 1 calc R . .
H13C H 0.0877 0.6437 0.2532 0.074 Uiso 1 1 calc R . .
C14 C 0.04189(14) 0.9250(4) 0.1741(2) 0.0483(9) Uani 1 1 d . A .
H14A H 0.0372 1.0137 0.1350 0.072 Uiso 1 1 calc R . .
H14B H 0.0779 0.9392 0.2321 0.072 Uiso 1 1 calc R . .
H14C H 0.0092 0.9237 0.1815 0.072 Uiso 1 1 calc R . .
C15 C -0.01325(12) 0.7448(4) 0.0451(2) 0.0429(8) Uani 1 1 d . A .
H15A H -0.0130 0.6433 0.0178 0.064 Uiso 1 1 calc R . .
H15B H -0.0189 0.8340 0.0056 0.064 Uiso 1 1 calc R . .
H15C H -0.0448 0.7439 0.0552 0.064 Uiso 1 1 calc R . .
C16 C 0.12991(11) 0.7304(3) -0.06024(17) 0.0290(7) Uani 1 1 d . . .
C17 C 0.15384(14) 0.8799(4) -0.0792(2) 0.0478(9) Uani 1 1 d . A .
H17A H 0.1328 0.9748 -0.0795 0.072 Uiso 1 1 calc R . .
H17B H 0.1491 0.8687 -0.1371 0.072 Uiso 1 1 calc R . .
H17C H 0.1950 0.8916 -0.0330 0.072 Uiso 1 1 calc R . .
C18 C 0.16279(13) 0.5816(4) -0.0600(2) 0.0451(8) Uani 1 1 d . A .
H18A H 0.1581 0.5709 -0.1179 0.068 Uiso 1 1 calc R . .
H18B H 0.1474 0.4859 -0.0481 0.068 Uiso 1 1 calc R . .
H18C H 0.2039 0.5931 -0.0138 0.068 Uiso 1 1 calc R . .
C19 C 0.06704(13) 0.7108(5) -0.1364(2) 0.0487(9) Uani 1 1 d . A .
H19A H 0.0448 0.8043 -0.1385 0.073 Uiso 1 1 calc R . .
H19B H 0.0510 0.6136 -0.1270 0.073 Uiso 1 1 calc R . .
H19C H 0.0649 0.7020 -0.1924 0.073 Uiso 1 1 calc R . .

loop_
_atom_site_aniso_label
_atom_site_aniso_U_11
_atom_site_aniso_U_22
_atom_site_aniso_U_33
_atom_site_aniso_U_23
_atom_site_aniso_U_13
_atom_site_aniso_U_12
C1 0.0190(13) 0.0379(15) 0.0246(14) 0.0014(11) 0.0087(11) 0.0023(10)
C2 0.0232(13) 0.0178(12) 0.0220(13) 0.0009(9) 0.0108(11) 0.0001(9)
C3 0.0185(12) 0.0221(13) 0.0198(13) 0.0000(9) 0.0065(10) -0.0006(9)
C4 0.0239(14) 0.0281(13) 0.0260(14) 0.0012(10) 0.0138(11) 0.0008(10)
O1 0.0341(9) 0.0399(10) 0.0322(9) -0.0011(7) 0.0185(7) 0.0011(7)
N1 0.0198(9) 0.0221(9) 0.0196(9) -0.0003(7) 0.0096(7) 0.0007(7)
C5 0.0313(16) 0.0227(17) 0.0207(15) -0.0010(13) 0.0110(13) -0.0005(15)
C6 0.0224(15) 0.0205(16) 0.0241(16) -0.0001(13) 0.0068(12) -0.0009(12)
C7 0.0260(16) 0.0264(17) 0.0281(16) -0.0028(13) 0.0105(13) 0.0028(13)
C8 0.0288(16) 0.0348(18) 0.0315(17) 0.0020(14) 0.0070(13) 0.0019(13)
C9 0.0301(17) 0.046(2) 0.0295(17) 0.0104(15) 0.0119(14) 0.0007(15)
C10 0.0304(16) 0.0374(17) 0.0279(17) -0.0047(13) 0.0141(13) -0.0008(13)
C11 0.0314(17) 0.050(2) 0.041(2) 0.0107(16) 0.0207(15) 0.0045(15)
O1' 0.039(3) 0.040(3) 0.039(3) 0.0002(10) 0.0213(19) 0.0000(10)
N1' 0.016(3) 0.017(3) 0.017(3) 0.0002(10) 0.0091(17) 0.0000(10)
C5' 0.025(5) 0.020(5) 0.020(5) 0.001(5) 0.011(4) -0.001(5)
C6' 0.023(5) 0.020(5) 0.021(5) 0.001(5) 0.009(4) 0.003(5)
C7' 0.031(5) 0.036(5) 0.034(5) -0.002(5) 0.012(4) 0.000(4)
C8' 0.029(4) 0.038(5) 0.030(4) -0.002(4) 0.013(4) 0.001(4)
C9' 0.032(4) 0.042(5) 0.029(4) -0.002(4) 0.015(4) 0.002(4)
C10' 0.031(5) 0.042(5) 0.029(5) 0.006(4) 0.017(4) 0.003(4)
C11' 0.028(6) 0.037(7) 0.028(6) -0.004(5) 0.020(5) -0.009(5)
C12 0.0248(14) 0.0368(15) 0.0298(15) 0.0025(11) 0.0173(12) 0.0034(11)
C13 0.0428(17) 0.063(2) 0.059(2) 0.0238(17) 0.0389(17) 0.0104(15)
C14 0.0480(18) 0.054(2) 0.056(2) -0.0099(16) 0.0368(17) 0.0013(15)
C15 0.0252(16) 0.069(2) 0.0367(18) -0.0021(14) 0.0182(14) -0.0009(13)
C16 0.0235(14) 0.0400(16) 0.0226(14) -0.0007(11) 0.0120(12) 0.0005(10)
C17 0.0545(19) 0.058(2) 0.0345(17) 0.0093(15) 0.0267(15) -0.0061(16)
C18 0.0474(18) 0.058(2) 0.0376(17) -0.0063(15) 0.0281(15) 0.0086(15)
C19 0.0302(16) 0.086(3) 0.0247(16) -0.0092(15) 0.0118(13) 0.0005(15)

loop_
_atom_type_symbol
_atom_type_description
_atom_type_scat_dispersion_real
_atom_type_scat_dispersion_imag
_atom_type_scat_source
C C 0.0033 0.0016 'International Tables Vol C Tables 4.2.6.8 and 6.1.1.4'
H H 0.0000 0.0000 'International Tables Vol C Tables 4.2.6.8 and 6.1.1.4'
N N 0.0061 0.0033 'International Tables Vol C Tables 4.2.6.8 and 6.1.1.4'
O O 0.0106 0.0060 'International Tables Vol C Tables 4.2.6.8 and 6.1.1.4'

loop_
_geom_angle_atom_site_label_1
_geom_angle_atom_site_label_2
_geom_angle_atom_site_label_3
_geom_angle
C6 C1 C6' 29.5(8)
C6 C1 C2 118.7(3)
C6' C1 C2 111.1(7)
C6 C1 H1A 120.5
C6' C1 H1A 121.2
C2 C1 H1A 120.7
C3 C2 C1 118.3(2)
C3 C2 C16 122.9(2)
C1 C2 C16 118.8(2)
C2 C3 C4 124.2(2)
C2 C3 H3A 117.9
C4 C3 H3A 117.9
C5 C4 C5' 25.4(8)
C5 C4 C3 114.2(3)
C5' C4 C3 110.8(8)
C5 C4 C12 122.0(3)
C5' C4 C12 121.2(8)
C3 C4 C12 123.7(2)
C5 O1 C10 107.8(2)
C6 N1 C7 121.5(3)
C6 N1 C10 104.9(2)
C7 N1 C10 110.0(2)
C6 C5 O1 109.9(3)
C6 C5 C4 123.1(3)
O1 C5 C4 127.0(3)
C1 C6 C5 121.2(3)
C1 C6 N1 128.4(3)
C5 C6 N1 110.4(3)
N1 C7 C11 112.0(3)
N1 C7 C8 103.7(3)
C11 C7 C8 113.2(3)
N1 C7 H7A 109.2
C11 C7 H7A 109.2
C8 C7 H7A 109.2
C7 C8 C9 104.6(3)
C7 C8 H8A 110.8
C9 C8 H8A 110.8
C7 C8 H8B 110.8
C9 C8 H8B 110.8
H8A C8 H8B 108.9
C10 C9 C8 101.4(2)
C10 C9 H9A 111.5
C8 C9 H9A 111.5
C10 C9 H9B 111.5
C8 C9 H9B 111.5
H9A C9 H9B 109.3
O1 C10 N1 106.4(2)
O1 C10 C9 115.5(3)
N1 C10 C9 105.4(2)
O1 C10 H10A 109.8
N1 C10 H10A 109.8
C9 C10 H10A 109.8
C7 C11 H11A 109.5
C7 C11 H11B 109.5
H11A C11 H11B 109.5
C7 C11 H11C 109.5
H11A C11 H11C 109.5
H11B C11 H11C 109.5
C5' O1' C10' 109.3(13)
C6' N1' C10' 105.3(12)
C6' N1' C7' 120.8(14)
C10' N1' C7' 108.9(11)
C6' C5' C4 122.1(12)
C6' C5' O1' 109.3(15)
C4 C5' O1' 127.9(16)
C5' C6' C1 122.9(11)
C5' C6' N1' 110.0(14)
C1 C6' N1' 125.3(14)
N1' C7' C11' 105.4(12)
N1' C7' C8' 103.1(13)
C11' C7' C8' 112.7(15)
N1' C7' H7'A 111.7
C11' C7' H7'A 111.7
C8' C7' H7'A 111.7
C7' C8' C9' 104.3(13)
C7' C8' H8'A 110.9
C9' C8' H8'A 110.9
C7' C8' H8'B 110.9
C9' C8' H8'B 110.9
H8'A C8' H8'B 108.9
C10' C9' C8' 100.0(13)
C10' C9' H9'A 111.8
C8' C9' H9'A 111.8
C10' C9' H9'B 111.8
C8' C9' H9'B 111.8
H9'A C9' H9'B 109.5
O1' C10' N1' 106.0(11)
O1' C10' C9' 111.0(12)
N1' C10' C9' 107.1(12)
O1' C10' H10B 110.9
N1' C10' H10B 110.9
C9' C10' H10B 110.9
C7' C11' H11D 109.5
C7' C11' H11E 109.5
H11D C11' H11E 109.5
C7' C11' H11F 109.5
H11D C11' H11F 109.5
H11E C11' H11F 109.5
C15 C12 C13 109.2(2)
C15 C12 C4 112.5(2)
C13 C12 C4 109.0(2)
C15 C12 C14 107.9(2)
C13 C12 C14 108.8(3)
C4 C12 C14 109.4(2)
C12 C13 H13A 109.5
C12 C13 H13B 109.5
H13A C13 H13B 109.5
C12 C13 H13C 109.5
H13A C13 H13C 109.5
H13B C13 H13C 109.5
C12 C14 H14A 109.5
C12 C14 H14B 109.5
H14A C14 H14B 109.5
C12 C14 H14C 109.5
H14A C14 H14C 109.5
H14B C14 H14C 109.5
C12 C15 H15A 109.5
C12 C15 H15B 109.5
H15A C15 H15B 109.5
C12 C15 H15C 109.5
H15A C15 H15C 109.5
H15B C15 H15C 109.5
C19 C16 C2 112.9(2)
C19 C16 C17 107.8(2)
C2 C16 C17 109.6(2)
C19 C16 C18 107.4(2)
C2 C16 C18 109.7(2)
C17 C16 C18 109.4(2)
C16 C17 H17A 109.5
C16 C17 H17B 109.5
H17A C17 H17B 109.5
C16 C17 H17C 109.5
H17A C17 H17C 109.5
H17B C17 H17C 109.5
C16 C18 H18A 109.5
C16 C18 H18B 109.5
H18A C18 H18B 109.5
C16 C18 H18C 109.5
H18A C18 H18C 109.5
H18B C18 H18C 109.5
C16 C19 H19A 109.5
C16 C19 H19B 109.5
H19A C19 H19B 109.5
C16 C19 H19C 109.5
H19A C19 H19C 109.5
H19B C19 H19C 109.5

loop_
_geom_bond_atom_site_label_1
_geom_bond_atom_site_label_2
_geom_bond_distance
C1 C6 1.379(4)
C1 C6' 1.394(19)
C1 C2 1.409(4)
C1 H1A 0.9600
C2 C3 1.397(4)
C2 C16 1.536(4)
C3 C4 1.412(4)
C3 H3A 0.9500
C4 C5 1.397(4)
C4 C5' 1.38(2)
C4 C12 1.531(4)
O1 C5 1.382(4)
O1 C10 1.445(3)
N1 C6 1.411(4)
N1 C7 1.483(4)
N1 C10 1.482(4)
C5 C6 1.381(5)
C7 C11 1.517(4)
C7 C8 1.531(5)
C7 H7A 1.0000
C8 C9 1.539(4)
C8 H8A 0.9900
C8 H8B 0.9900
C9 C10 1.514(4)
C9 H9A 0.9900
C9 H9B 0.9900
C10 H10A 1.0000
C11 H11A 0.9800
C11 H11B 0.9800
C11 H11C 0.9800
O1' C5' 1.432(10)
O1' C10' 1.444(9)
N1' C6' 1.480(9)
N1' C10' 1.490(9)
N1' C7' 1.495(10)
C5' C6' 1.36(3)
C7' C11' 1.538(10)
C7' C8' 1.543(10)
C7' H7'A 1.0000
C8' C9' 1.547(10)
C8' H8'A 0.9900
C8' H8'B 0.9900
C9' C10' 1.534(10)
C9' H9'A 0.9900
C9' H9'B 0.9900
C10' H10B 1.0000
C11' H11D 0.9800
C11' H11E 0.9800
C11' H11F 0.9800
C12 C15 1.520(4)
C12 C13 1.532(4)
C12 C14 1.537(4)
C13 H13A 0.9800
C13 H13B 0.9800
C13 H13C 0.9800
C14 H14A 0.9800
C14 H14B 0.9800
C14 H14C 0.9800
C15 H15A 0.9800
C15 H15B 0.9800
C15 H15C 0.9800
C16 C19 1.525(4)
C16 C17 1.532(4)
C16 C18 1.535(4)
C17 H17A 0.9800
C17 H17B 0.9800
C17 H17C 0.9800
C18 H18A 0.9800
C18 H18B 0.9800
C18 H18C 0.9800
C19 H19A 0.9800
C19 H19B 0.9800
C19 H19C 0.9800

loop_
_geom_torsion_atom_site_label_1
_geom_torsion_atom_site_label_2
_geom_torsion_atom_site_label_3
_geom_torsion_atom_site_label_4
_geom_torsion
C6 C1 C2 C3 -4.2(4)
C6' C1 C2 C3 27.3(10)
C6 C1 C2 C16 173.9(2)
C6' C1 C2 C16 -154.6(9)
C1 C2 C3 C4 -1.4(3)
C16 C2 C3 C4 -179.5(2)
C2 C3 C4 C5 5.3(4)
C2 C3 C4 C5' -21.9(10)
C2 C3 C4 C12 -178.7(2)
C10 O1 C5 C6 -2.1(4)
C10 O1 C5 C4 175.6(3)
C5' C4 C5 C6 84.0(19)
C3 C4 C5 C6 -3.8(4)
C12 C4 C5 C6 -179.9(3)
C5' C4 C5 O1 -93.4(19)
C3 C4 C5 O1 178.8(3)
C12 C4 C5 O1 2.7(5)
C6' C1 C6 C5 -76.5(13)
C2 C1 C6 C5 5.8(5)
C6' C1 C6 N1 102.9(14)
C2 C1 C6 N1 -174.8(3)
O1 C5 C6 C1 176.2(3)
C4 C5 C6 C1 -1.6(5)
O1 C5 C6 N1 -3.3(4)
C4 C5 C6 N1 178.9(3)
C7 N1 C6 C1 -47.2(5)
C10 N1 C6 C1 -172.4(3)
C7 N1 C6 C5 132.3(3)
C10 N1 C6 C5 7.1(3)
C6 N1 C7 C11 107.3(3)
C10 N1 C7 C11 -129.8(3)
C6 N1 C7 C8 -130.2(3)
C10 N1 C7 C8 -7.4(3)
N1 C7 C8 C9 28.6(3)
C11 C7 C8 C9 150.3(3)
C7 C8 C9 C10 -38.6(3)
C5 O1 C10 N1 6.3(3)
C5 O1 C10 C9 -110.3(3)
C6 N1 C10 O1 -8.0(3)
C7 N1 C10 O1 -140.2(2)
C6 N1 C10 C9 115.1(3)
C7 N1 C10 C9 -17.0(3)
C8 C9 C10 O1 151.0(3)
C8 C9 C10 N1 33.8(3)
C5 C4 C5' C6' -84(2)
C3 C4 C5' C6' 19(2)
C12 C4 C5' C6' 176.0(14)
C5 C4 C5' O1' 86(2)
C3 C4 C5' O1' -171.7(16)
C12 C4 C5' O1' -14(2)
C10' O1' C5' C6' -3(2)
C10' O1' C5' C4 -174.1(17)
C4 C5' C6' C1 8(3)
O1' C5' C6' C1 -163.2(16)
C4 C5' C6' N1' 173.6(16)
O1' C5' C6' N1' 2(2)
C6 C1 C6' C5' 80(2)
C2 C1 C6' C5' -32(2)
C6 C1 C6' N1' -83(2)
C2 C1 C6' N1' 165.3(14)
C10' N1' C6' C5' 0(2)
C7' N1' C6' C5' -123.9(17)
C10' N1' C6' C1 164.6(16)
C7' N1' C6' C1 41(2)
C6' N1' C7' C11' -104.7(17)
C10' N1' C7' C11' 133.4(14)
C6' N1' C7' C8' 136.9(16)
C10' N1' C7' C8' 15.1(17)
N1' C7' C8' C9' -35.0(19)
C11' C7' C8' C9' -148.2(15)
C7' C8' C9' C10' 40.6(19)
C5' O1' C10' N1' 2.9(18)
C5' O1' C10' C9' 118.9(16)
C6' N1' C10' O1' -1.6(16)
C7' N1' C10' O1' 129.2(14)
C6' N1' C10' C9' -120.2(15)
C7' N1' C10' C9' 10.7(17)
C8' C9' C10' O1' -146.7(14)
C8' C9' C10' N1' -31.4(17)
C5 C4 C12 C15 175.4(3)
C5' C4 C12 C15 -154.7(10)
C3 C4 C12 C15 -0.3(3)
C5 C4 C12 C13 -63.4(3)
C5' C4 C12 C13 -33.5(11)
C3 C4 C12 C13 120.9(3)
C5 C4 C12 C14 55.5(3)
C5' C4 C12 C14 85.4(10)
C3 C4 C12 C14 -120.2(3)
C3 C2 C16 C19 -1.8(3)
C1 C2 C16 C19 -179.9(2)
C3 C2 C16 C17 118.3(3)
C1 C2 C16 C17 -59.7(3)
C3 C2 C16 C18 -121.5(2)
C1 C2 C16 C18 60.4(3)
